data_4313216
loop_
_publ_author_name
'Patrick M. Woodward'
'Pavel Karen'

_publ_section_title
;
 Mixed Valence in YBaFe2O5
;
_journal_name_full 'Inorganic Chemistry'
_journal_page_first 1121
_journal_page_last 1129
_journal_paper_doi 10.1021/ic026022z
_journal_volume 42
_journal_year 2003
_chemical_formula_sum Fe
_space_group_IT_number 47
_symmetry_cell_setting orthorhombic
_symmetry_space_group_name_Hall '-P 2 2'
_symmetry_space_group_name_H-M 'P m m m'
_cell_angle_alpha 90.0
_cell_angle_beta 90.0
_cell_angle_gamma 90.0
_cell_formula_units_Z 16
_cell_length_a 7.8643(6)
_cell_length_b 7.8344(7)
_cell_length_c 15.1369(12)
_cell_volume 932.62(13)
_computing_structure_refinement GSAS
_pd_block_id |PHASE_2||
_pd_phase_name 'Magnetic Structure'
_refine_ls_goodness_of_fit_all 1.08
_refine_ls_number_parameters 40
_refine_ls_shift/esd_max 0.02
_refine_ls_shift/esd_mean 0.00
_cod_data_source_file ic026022z_s1_18.cif
_cod_data_source_block Y500_340_phase_2
_cod_database_code 4313216
_cod_database_fobs_code 4313216

loop_
_symmetry_equiv_pos_as_xyz
+x,+y,+z
-x,+y,+z
+x,-y,+z
-x,-y,+z
-x,-y,-z
+x,-y,-z
-x,+y,-z
+x,+y,-z

loop_
_atom_site_aniso_label
_atom_site_aniso_U_11
_atom_site_aniso_U_12
_atom_site_aniso_U_13
_atom_site_aniso_U_22
_atom_site_aniso_U_23
_atom_site_aniso_U_33
Fe1 0.01825 0.0 0.0 0.00893 0.0 0.00944
Fe2 0.01825 0.0 0.0 0.00893 0.0 0.00944

loop_
_atom_site_label
_atom_site_fract_x
_atom_site_fract_y
_atom_site_fract_z
_atom_site_occupancy
_atom_site_thermal_displace_type
_atom_site_U_iso_or_equiv
_atom_site_symmetry_multiplicity
Fe1 0.25 0.25 0.13166 1.0 Uani 0.01221 8
Fe2 0.25 0.25 0.36834 1.0 Uani 0.01221 8

loop_
_atom_type_symbol
_atom_type_number_in_cell
FE 16.0

loop_
_cod_related_entry_id
_cod_related_entry_database
_cod_related_entry_code
1 ChemSpider 22368
